data_2011789
loop_
_publ_author_name
'Liu, Xiaoming'
'Kilner, Colin A.'
'Thornton-Pett, Mark'
'Halcrow, Malcolm A.'

_publ_section_title
;
 1-(Dibromomethyl)-4-methoxy-2-methylbenzene
;
_journal_issue 3
_journal_name_full 'Acta Crystallographica Section C'
_journal_page_first 317
_journal_page_last 318
_journal_paper_doi 10.1107/S0108270100019375
_journal_volume 57
_journal_year 2001
_chemical_formula_moiety 'C9 H10 Br2 O'
_chemical_formula_sum 'C9 H10 Br2 O'
_chemical_formula_weight 293.99
_chemical_name_systematic
;
3-Methyl-4-(dibromomethyl)methoxybenzene
;
_space_group_IT_number 2
_symmetry_cell_setting triclinic
_symmetry_space_group_name_Hall '-P 1'
_symmetry_space_group_name_H-M 'P -1'
_audit_creation_method SHELXL-97
_cell_angle_alpha 68.104(4)
_cell_angle_beta 77.038(4)
_cell_angle_gamma 67.310(4)
_cell_formula_units_Z 2
_cell_length_a 7.4692(5)
_cell_length_b 8.7343(7)
_cell_length_c 8.9090(7)
_cell_measurement_reflns_used 5761
_cell_measurement_temperature 150(2)
_cell_measurement_theta_max 27.49
_cell_measurement_theta_min 3.26
_cell_volume 495.34(7)
_computing_cell_refinement 'DENZO-SMN (Otwinowski & Minor, 1996)'
_computing_data_collection 'COLLECT (Nonius, 1999)'
_computing_data_reduction DENZO-SMN
_computing_molecular_graphics 'ORTEX (McArdle, 1995)'
_computing_publication_material 'local program'
_computing_structure_refinement 'SHELXL97 (Sheldrick, 1997)'
_computing_structure_solution 'SHELXS97 (Sheldrick, 1990)'
_diffrn_ambient_temperature 150(2)
_diffrn_detector_area_resol_mean 9.091
_diffrn_measured_fraction_theta_full .993
_diffrn_measured_fraction_theta_max .993
_diffrn_measurement_device_type 'Nonius kappaCCD area detector diffractometer'
_diffrn_measurement_method 'Area detector scans'
_diffrn_radiation_monochromator graphite
_diffrn_radiation_source 'fine-focus sealed tube'
_diffrn_radiation_type MoK\a
_diffrn_radiation_wavelength .71073
_diffrn_reflns_av_R_equivalents .0606
_diffrn_reflns_av_sigmaI/netI .0782
_diffrn_reflns_limit_h_max 9
_diffrn_reflns_limit_h_min -9
_diffrn_reflns_limit_k_max 11
_diffrn_reflns_limit_k_min -11
_diffrn_reflns_limit_l_max 11
_diffrn_reflns_limit_l_min -10
_diffrn_reflns_number 5761
_diffrn_reflns_theta_full 27.49
_diffrn_reflns_theta_max 27.49
_diffrn_reflns_theta_min 3.26
_exptl_absorpt_coefficient_mu 8.132
_exptl_absorpt_correction_T_max .9231
_exptl_absorpt_correction_T_min .3956
_exptl_absorpt_correction_type multi-scan
_exptl_absorpt_process_details
;
 (SORTAV; Blessing, 1995)
;
_exptl_crystal_colour colourless
_exptl_crystal_density_diffrn 1.971
_exptl_crystal_density_method 'not measured'
_exptl_crystal_description lath
_exptl_crystal_F_000 284
_exptl_crystal_size_max .14
_exptl_crystal_size_mid .07
_exptl_crystal_size_min .01
_refine_diff_density_max .679
_refine_diff_density_min -.767
_refine_ls_extinction_coef .012(2)
_refine_ls_extinction_method SHELXL97
_refine_ls_goodness_of_fit_ref 1.013
_refine_ls_hydrogen_treatment constr
_refine_ls_matrix_type full
_refine_ls_number_parameters 112
_refine_ls_number_reflns 2258
_refine_ls_number_restraints 0
_refine_ls_restrained_S_all 1.013
_refine_ls_R_factor_all .0676
_refine_ls_R_factor_gt .0452
_refine_ls_shift/su_max <0.001
_refine_ls_shift/su_mean <0.001
_refine_ls_structure_factor_coef Fsqd
_refine_ls_weighting_details 'calc w=1/[\s^2^(Fo^2^)+(0.0469P)^2^+0.0000P] where P=(Fo^2^+2Fc^2^)/3'
_refine_ls_weighting_scheme calc
_refine_ls_wR_factor_ref .1090
_reflns_number_gt 1698
_reflns_number_total 2258
_reflns_threshold_expression I>2\s(I)
_cod_data_source_file bm1445.cif
_cod_data_source_block II
_cod_depositor_comments
;
The following automatic conversions were performed:
'_symmetry_cell_setting' value 'Triclinic' changed to 'triclinic'
according to '/home/saulius/struct/CIF-dictionaries/cif_core.dic'
dictionary named 'cif_core.dic' version 2.4.1 from 2010-06-29.

Automatic conversion script
Id: cif_fix_enum 1527 2010-12-29 10:47:43Z saulius 

The following automatic conversions were performed:

'_symmetry_cell_setting' value 'Triclinic' changed to 'triclinic'
according to /home/saulius/struct/CIF-dictionaries/cif_core.dic
dictionary named 'cif_core.dic' version 2.4.1 from 2010-06-29.

Automatic conversion script
Id: cif_fix_values 1715 2011-07-08 13:25:40Z adriana 
;
_cod_original_cell_volume 495.34(6)
_cod_database_code 2011789

loop_
_symmetry_equiv_pos_as_xyz
'x, y, z'
'-x, -y, -z'

loop_
_atom_site_label
_atom_site_fract_x
_atom_site_fract_y
_atom_site_fract_z
_atom_site_U_iso_or_equiv
_atom_site_adp_type
_atom_site_calc_flag
_atom_site_refinement_flags
_atom_site_occupancy
_atom_site_disorder_assembly
_atom_site_disorder_group
_atom_site_type_symbol
Br11 .74279(7) .50436(6) .72130(6) .03332(19) Uani d . 1 . . Br
Br12 .32133(7) .50103(6) .71270(6) .03477(19) Uani d . 1 . . Br
O7 .1048(4) 1.2345(4) .8705(4) .0278(7) Uani d . 1 . . O
C1 .2033(6) 1.0870(6) .8270(5) .0231(9) Uani d . 1 . . C
C2 .1845(6) 1.1052(6) .6676(5) .0253(9) Uani d . 1 . . C
H2 .1088 1.2145 .5998 .030 Uiso calc R 1 . . H
C3 .2769(6) .9627(6) .6074(5) .0230(9) Uani d . 1 . . C
C4 .3883(7) .8040(6) .7084(5) .0253(9) Uani d . 1 . . C
C5 .4039(6) .7879(6) .8682(5) .0264(9) Uani d . 1 . . C
H5 .4791 .6791 .9369 .032 Uiso calc R 1 . . H
C6 .3115(7) .9281(6) .9272(5) .0255(9) Uani d . 1 . . C
H6 .3224 .9151 1.0358 .031 Uiso calc R 1 . . H
C8 .1035(7) 1.2182(7) 1.0375(6) .0301(10) Uani d . 1 . . C
H8A .0354 1.3330 1.0529 .045 Uiso calc R 1 . . H
H8B .2379 1.1745 1.0654 .045 Uiso calc R 1 . . H
H8C .0363 1.1362 1.1079 .045 Uiso calc R 1 . . H
C9 .2484(7) .9869(7) .4367(5) .0298(10) Uani d . 1 . . C
H9A .3736 .9745 .3699 .045 Uiso calc R 1 . . H
H9B .1557 1.1038 .3905 .045 Uiso calc R 1 . . H
H9C .1975 .8981 .4386 .045 Uiso calc R 1 . . H
C10 .4860(6) .6513(6) .6476(5) .0258(9) Uani d . 1 . . C
H10 .5012 .6970 .5262 .031 Uiso calc R 1 . . H

loop_
_atom_site_aniso_label
_atom_site_aniso_U_11
_atom_site_aniso_U_22
_atom_site_aniso_U_33
_atom_site_aniso_U_12
_atom_site_aniso_U_13
_atom_site_aniso_U_23
Br11 .0315(3) .0293(3) .0317(3) -.0027(2) -.00300(19) -.0094(2)
Br12 .0418(3) .0347(3) .0358(3) -.0180(2) .0050(2) -.0194(2)
O7 .0321(17) .0253(17) .0257(16) -.0056(14) -.0044(13) -.0108(14)
C1 .023(2) .025(2) .026(2) -.0106(19) -.0004(17) -.0107(18)
C2 .028(2) .021(2) .025(2) -.008(2) -.0066(18) -.0035(18)
C3 .024(2) .026(2) .017(2) -.0095(19) -.0009(16) -.0037(18)
C4 .031(2) .028(2) .018(2) -.014(2) .0007(17) -.0059(18)
C5 .027(2) .027(2) .019(2) -.007(2) -.0058(17) -.0014(18)
C6 .030(2) .025(2) .021(2) -.009(2) -.0012(17) -.0068(18)
C8 .039(3) .031(3) .028(2) -.012(2) -.0024(19) -.018(2)
C9 .034(3) .031(3) .023(2) -.008(2) -.0049(18) -.008(2)
C10 .026(2) .026(2) .022(2) -.006(2) .0016(17) -.0092(19)

loop_
_atom_type_symbol
_atom_type_description
_atom_type_scat_dispersion_real
_atom_type_scat_dispersion_imag
_atom_type_scat_source
C C .0033 .0016 'International Tables Vol C Tables 4.2.6.8 and 6.1.1.4'
H H .0000 .0000 'International Tables Vol C Tables 4.2.6.8 and 6.1.1.4'
O O .0106 .0060 'International Tables Vol C Tables 4.2.6.8 and 6.1.1.4'
Br Br -.2901 2.4595 'International Tables Vol C Tables 4.2.6.8 and 6.1.1.4'

loop_
_geom_angle_atom_site_label_1
_geom_angle_atom_site_label_2
_geom_angle_atom_site_label_3
_geom_angle
C1 O7 C8 116.7(4)
O7 C1 C6 125.3(4)
O7 C1 C2 114.5(4)
C6 C1 C2 120.2(4)
C1 C2 C3 120.5(4)
C4 C3 C2 118.9(4)
C4 C3 C9 122.5(4)
C2 C3 C9 118.7(4)
C3 C4 C5 119.8(4)
C3 C4 C10 119.7(4)
C5 C4 C10 120.5(4)
C6 C5 C4 121.1(4)
C1 C6 C5 119.6(4)
C4 C10 Br11 114.8(3)
C4 C10 Br12 110.3(3)
Br11 C10 Br12 107.9(2)
O7 C8 H8A 109.5
O7 C8 H8B 109.5
H8A C8 H8B 109.5
O7 C8 H8C 109.5
H8A C8 H8C 109.5
H8B C8 H8C 109.5
C3 C9 H9A 109.5
C3 C9 H9B 109.5
H9A C9 H9B 109.5
C3 C9 H9C 109.5
H9A C9 H9C 109.5
H9B C9 H9C 109.5
C4 C10 Br11 114.8(3)
C4 C10 Br12 110.3(3)
Br11 C10 Br12 107.9(2)
C4 C10 H10 107.9
Br11 C10 H10 107.9
Br12 C10 H10 107.9

loop_
_geom_bond_atom_site_label_1
_geom_bond_atom_site_label_2
_geom_bond_site_symmetry_2
_geom_bond_distance
_geom_bond_publ_flag
Br11 C10 . 1.948(5) ?
Br12 C10 . 1.983(4) ?
O7 C1 . 1.365(5) ?
O7 C8 . 1.440(5) ?
C1 C6 . 1.382(6) ?
C1 C2 . 1.402(6) ?
C2 C3 . 1.408(6) ?
C3 C4 . 1.392(6) ?
C3 C9 . 1.508(6) ?
C4 C5 . 1.404(6) ?
C4 C10 . 1.488(6) ?
C5 C6 . 1.384(6) ?
C5 H5 . .9500 ?
C6 H6 . .9500 ?
C8 H8A . .9800 ?
C8 H8B . .9800 ?
C8 H8C . .9800 ?
C9 H9A . .9800 ?
C9 H9B . .9800 ?
C9 H9C . .9800 ?
C10 H10 . 1.0000 ?

loop_
_geom_torsion_atom_site_label_1
_geom_torsion_atom_site_label_2
_geom_torsion_atom_site_label_3
_geom_torsion_atom_site_label_4
_geom_torsion
C8 O7 C1 C6 -4.5(6)
C8 O7 C1 C2 174.1(4)
O7 C1 C2 C3 -179.3(4)
C6 C1 C2 C3 -.6(6)
C1 C2 C3 C4 -.5(6)
C1 C2 C3 C9 178.5(4)
C2 C3 C4 C5 1.1(6)
C9 C3 C4 C5 -177.8(4)
C2 C3 C4 C10 179.6(4)
C9 C3 C4 C10 .7(6)
C3 C4 C5 C6 -.6(6)
C10 C4 C5 C6 -179.1(4)
O7 C1 C6 C5 179.7(4)
C2 C1 C6 C5 1.1(6)
C4 C5 C6 C1 -.6(6)
C3 C4 C10 Br11 142.8(3)
C5 C4 C10 Br11 -38.7(5)
C3 C4 C10 Br12 -95.1(4)
C5 C4 C10 Br12 83.4(4)

loop_
_cod_related_entry_id
_cod_related_entry_database
_cod_related_entry_code
1 ChemSpider 21107320
